data_4105052
loop_
_publ_author_name
'Charles L. Perrin'
'Jonathan S. Lau'
'Yeong-Joon Kim'
'Phaneendrasai Karri'
'Curtis Moore'
'Arnold L. Rheingold'

_publ_section_title
;
 Asymmetry of the "Strongest" OHO Hydrogen Bond, in the Monoanion of
 (\+-)-\a,\a'-Di-tert-butylsuccinate
;
_journal_name_full 'Journal of the American Chemical Society'
_journal_page_first 13548
_journal_page_last 13554
_journal_paper_doi 10.1021/ja905806h
_journal_volume 131
_journal_year 2009
_chemical_formula_sum 'C24 H48 Cs2 O11'
_chemical_formula_weight 778.44
_chemical_name_systematic
; 
 ? 
;
_space_group_IT_number 14
_symmetry_cell_setting monoclinic
_symmetry_space_group_name_Hall '-P 2yn'
_symmetry_space_group_name_H-M 'P 1 21/n 1'
_atom_sites_solution_hydrogens geom
_atom_sites_solution_primary direct
_atom_sites_solution_secondary difmap
_audit_creation_method SHELXL-97
_cell_angle_alpha 90.00
_cell_angle_beta 103.387(3)
_cell_angle_gamma 90.00
_cell_formula_units_Z 4
_cell_length_a 12.6808(7)
_cell_length_b 16.7088(8)
_cell_length_c 15.3231(7)
_cell_measurement_reflns_used 9870
_cell_measurement_temperature 100(2)
_cell_measurement_theta_max 61.24
_cell_measurement_theta_min 3.97
_cell_volume 3158.5(3)
_computing_cell_refinement 'Bruker SAINT'
_computing_data_collection 'Bruker APEX2'
_computing_data_reduction 'Bruker SAINT'
_computing_molecular_graphics 'Bruker SHELXTL'
_computing_publication_material 'Bruker SHELXTL'
_computing_structure_refinement 'SHELXL-97 (Sheldrick, 2008)'
_computing_structure_solution 'SHELXS-97 (Sheldrick, 2008)'
_diffrn_ambient_temperature 100(2)
_diffrn_measured_fraction_theta_full 0.953
_diffrn_measured_fraction_theta_max 0.953
_diffrn_measurement_device_type 'Bruker APEX-II CCD'
_diffrn_measurement_method '\f and \w scans'
_diffrn_radiation_monochromator graphite
_diffrn_radiation_source 'fine-focus sealed tube'
_diffrn_radiation_type CuK\a
_diffrn_radiation_wavelength 1.54184
_diffrn_reflns_av_R_equivalents 0.0637
_diffrn_reflns_av_sigmaI/netI 0.0344
_diffrn_reflns_limit_h_max 12
_diffrn_reflns_limit_h_min -13
_diffrn_reflns_limit_k_max 18
_diffrn_reflns_limit_k_min -18
_diffrn_reflns_limit_l_max 17
_diffrn_reflns_limit_l_min -16
_diffrn_reflns_number 37249
_diffrn_reflns_theta_full 61.43
_diffrn_reflns_theta_max 61.43
_diffrn_reflns_theta_min 3.97
_exptl_absorpt_coefficient_mu 18.431
_exptl_absorpt_correction_T_max 0.1823
_exptl_absorpt_correction_T_min 0.1686
_exptl_absorpt_correction_type numerical
_exptl_absorpt_process_details SADABS
_exptl_crystal_colour colourless
_exptl_crystal_density_diffrn 1.633
_exptl_crystal_description Rod
_exptl_crystal_F_000 1560
_exptl_crystal_size_max 0.15
_exptl_crystal_size_mid 0.14
_exptl_crystal_size_min 0.14
_refine_diff_density_max 2.887
_refine_diff_density_min -1.197
_refine_diff_density_rms 0.115
_refine_ls_extinction_method none
_refine_ls_goodness_of_fit_ref 1.051
_refine_ls_hydrogen_treatment mixed
_refine_ls_matrix_type full
_refine_ls_number_parameters 378
_refine_ls_number_reflns 4665
_refine_ls_number_restraints 6
_refine_ls_restrained_S_all 1.051
_refine_ls_R_factor_all 0.0516
_refine_ls_R_factor_gt 0.0433
_refine_ls_shift/su_max 0.000
_refine_ls_shift/su_mean 0.000
_refine_ls_structure_factor_coef Fsqd
_refine_ls_weighting_details 'calc w=1/[\s^2^(Fo^2^)+(0.0534P)^2^+15.7666P] where P=(Fo^2^+2Fc^2^)/3'
_refine_ls_weighting_scheme calc
_refine_ls_wR_factor_gt 0.1059
_refine_ls_wR_factor_ref 0.1108
_reflns_number_gt 4046
_reflns_number_total 4665
_reflns_threshold_expression >2sigma(I)
_cod_data_source_file ja905806h_si_002_6.cif
_cod_data_source_block "'dicesium_a,a'-di-tert-butylsuccinate'"
_cod_database_code 4105052

loop_
_symmetry_equiv_pos_as_xyz
'x, y, z'
'-x+1/2, y+1/2, -z+1/2'
'-x, -y, -z'
'x-1/2, -y-1/2, z-1/2'

loop_
_atom_site_label
_atom_site_type_symbol
_atom_site_fract_x
_atom_site_fract_y
_atom_site_fract_z
_atom_site_U_iso_or_equiv
_atom_site_adp_type
_atom_site_occupancy
_atom_site_symmetry_multiplicity
_atom_site_calc_flag
_atom_site_refinement_flags
C1 C 0.2538(5) 0.2288(4) 0.3387(4) 0.0351(15) Uani 1 1 d .
C2 C 0.3376(5) 0.2535(3) 0.2861(4) 0.0305(14) Uani 1 1 d .
H2 H 0.4082 0.2344 0.3240 0.037 Uiso 1 1 calc R
C3 C 0.3541(5) 0.3453(3) 0.2763(4) 0.0289(13) Uani 1 1 d .
H3 H 0.4152 0.3494 0.2453 0.035 Uiso 1 1 calc R
C4 C 0.2597(5) 0.3881(4) 0.2137(4) 0.0318(15) Uani 1 1 d .
C5 C 0.3950(5) 0.3927(3) 0.3668(4) 0.0288(13) Uani 1 1 d .
C6 C 0.3093(5) 0.4059(4) 0.4204(4) 0.0351(15) Uani 1 1 d .
H6A H 0.2824 0.3540 0.4358 0.053 Uiso 1 1 calc R
H6B H 0.2490 0.4368 0.3844 0.053 Uiso 1 1 calc R
H6C H 0.3412 0.4353 0.4755 0.053 Uiso 1 1 calc R
C7 C 0.4343(6) 0.4748(4) 0.3427(4) 0.0374(15) Uani 1 1 d .
H7A H 0.3738 0.5037 0.3042 0.056 Uiso 1 1 calc R
H7B H 0.4923 0.4676 0.3108 0.056 Uiso 1 1 calc R
H7C H 0.4619 0.5056 0.3977 0.056 Uiso 1 1 calc R
C8 C 0.4924(5) 0.3500(4) 0.4253(4) 0.0322(14) Uani 1 1 d .
H8A H 0.5239 0.3835 0.4773 0.048 Uiso 1 1 calc R
H8B H 0.5469 0.3403 0.3904 0.048 Uiso 1 1 calc R
H8C H 0.4691 0.2988 0.4458 0.048 Uiso 1 1 calc R
C9 C 0.3235(5) 0.2043(4) 0.1963(4) 0.0340(14) Uani 1 1 d .
C10 C 0.2122(6) 0.2120(5) 0.1331(5) 0.0482(18) Uani 1 1 d .
H10A H 0.1991 0.2680 0.1149 0.072 Uiso 1 1 calc R
H10B H 0.1567 0.1941 0.1639 0.072 Uiso 1 1 calc R
H10C H 0.2092 0.1787 0.0800 0.072 Uiso 1 1 calc R
C11 C 0.3404(7) 0.1155(4) 0.2217(5) 0.0492(19) Uani 1 1 d .
H11A H 0.3319 0.0832 0.1671 0.074 Uiso 1 1 calc R
H11B H 0.2867 0.0987 0.2548 0.074 Uiso 1 1 calc R
H11C H 0.4135 0.1078 0.2594 0.074 Uiso 1 1 calc R
C12 C 0.4100(6) 0.2287(4) 0.1475(5) 0.0456(17) Uani 1 1 d .
H12A H 0.4108 0.1905 0.0991 0.068 Uiso 1 1 calc R
H12B H 0.4810 0.2289 0.1898 0.068 Uiso 1 1 calc R
H12C H 0.3940 0.2824 0.1222 0.068 Uiso 1 1 calc R
C13 C -0.1990(6) 0.2415(4) 0.3416(4) 0.0353(15) Uani 1 1 d .
C14 C -0.1444(5) 0.2824(3) 0.2750(4) 0.0302(13) Uani 1 1 d .
H14 H -0.0652 0.2788 0.3038 0.036 Uiso 1 1 calc R
C15 C -0.1659(5) 0.3737(3) 0.2605(4) 0.0295(13) Uani 1 1 d .
H15 H -0.1178 0.3909 0.2206 0.035 Uiso 1 1 calc R
C16 C -0.2818(6) 0.3947(4) 0.2079(5) 0.0389(16) Uani 1 1 d .
C17 C -0.1294(5) 0.4262(4) 0.3479(4) 0.0345(15) Uani 1 1 d .
C18 C -0.2038(6) 0.4220(4) 0.4124(5) 0.0449(17) Uani 1 1 d .
H18A H -0.2031 0.3676 0.4363 0.067 Uiso 1 1 calc R
H18B H -0.2778 0.4361 0.3806 0.067 Uiso 1 1 calc R
H18C H -0.1787 0.4597 0.4618 0.067 Uiso 1 1 calc R
C19 C -0.1277(7) 0.5138(4) 0.3172(5) 0.0486(18) Uani 1 1 d .
H19A H -0.2007 0.5297 0.2849 0.073 Uiso 1 1 calc R
H19B H -0.0777 0.5191 0.2773 0.073 Uiso 1 1 calc R
H19C H -0.1036 0.5484 0.3696 0.073 Uiso 1 1 calc R
C20 C -0.0156(6) 0.4042(4) 0.3965(5) 0.0467(18) Uani 1 1 d .
H20A H 0.0132 0.4453 0.4412 0.070 Uiso 1 1 calc R
H20B H 0.0304 0.4003 0.3533 0.070 Uiso 1 1 calc R
H20C H -0.0166 0.3525 0.4266 0.070 Uiso 1 1 calc R
C21 C -0.1579(5) 0.2313(4) 0.1868(4) 0.0329(14) Uani 1 1 d .
C22 C -0.1034(6) 0.2745(4) 0.1210(4) 0.0409(16) Uani 1 1 d .
H22A H -0.0290 0.2887 0.1514 0.061 Uiso 1 1 calc R
H22B H -0.1441 0.3232 0.0992 0.061 Uiso 1 1 calc R
H22C H -0.1021 0.2392 0.0702 0.061 Uiso 1 1 calc R
C23 C -0.0985(6) 0.1521(4) 0.2107(5) 0.0396(16) Uani 1 1 d .
H23A H -0.1317 0.1224 0.2526 0.059 Uiso 1 1 calc R
H23B H -0.0221 0.1626 0.2387 0.059 Uiso 1 1 calc R
H23C H -0.1035 0.1204 0.1561 0.059 Uiso 1 1 calc R
C24 C -0.2753(5) 0.2142(4) 0.1393(4) 0.0358(15) Uani 1 1 d .
H24A H -0.2772 0.1841 0.0841 0.054 Uiso 1 1 calc R
H24B H -0.3144 0.2648 0.1245 0.054 Uiso 1 1 calc R
H24C H -0.3099 0.1826 0.1789 0.054 Uiso 1 1 calc R
Cs1 Cs 0.07223(3) 0.12995(3) 0.45974(3) 0.04246(15) Uani 1 1 d .
Cs2 Cs -0.29886(4) 0.07646(2) 0.44838(3) 0.04356(16) Uani 1 1 d .
O1 O 0.2752(4) 0.1774(3) 0.3967(3) 0.0452(12) Uani 1 1 d .
O2 O 0.1592(4) 0.2619(3) 0.3201(3) 0.0370(10) Uani 1 1 d .
O3 O 0.1642(4) 0.3781(3) 0.2275(3) 0.0371(10) Uani 1 1 d .
O4 O 0.2770(4) 0.4321(3) 0.1533(3) 0.0402(11) Uani 1 1 d .
O5 O -0.1468(4) 0.1970(3) 0.3990(3) 0.0427(11) Uani 1 1 d .
O6 O -0.3021(4) 0.2523(3) 0.3335(3) 0.0395(11) Uani 1 1 d .
O7 O -0.3626(4) 0.3643(3) 0.2330(3) 0.0428(11) Uani 1 1 d .
O8 O -0.2934(4) 0.4422(3) 0.1435(3) 0.0499(13) Uani 1 1 d .
O1S O 0.0376(4) -0.0429(3) 0.4019(3) 0.0457(12) Uani 1 1 d D
O2S O -0.5014(4) -0.0337(3) 0.3772(3) 0.0437(11) Uani 1 1 d D
O3S O -0.5317(5) 0.1068(3) 0.4589(3) 0.0514(13) Uani 1 1 d D
H2O H 0.163(6) 0.308(5) 0.280(5) 0.05(2) Uiso 1 1 d .
H6O H -0.327(7) 0.295(6) 0.294(6) 0.07(3) Uiso 1 1 d .
H3OA H -0.494(7) 0.095(6) 0.523(2) 0.09(3) Uiso 1 1 d D
H1OA H 0.100(4) -0.057(5) 0.376(5) 0.06(2) Uiso 1 1 d D
H2OB H -0.553(6) -0.077(4) 0.350(6) 0.09(3) Uiso 1 1 d D
H3OB H -0.605(5) 0.135(6) 0.444(8) 0.12(4) Uiso 1 1 d D
H2OA H -0.539(4) 0.016(2) 0.393(3) 0.015(13) Uiso 1 1 d D
H1OB H -0.029(4) -0.070(5) 0.370(5) 0.08(3) Uiso 1 1 d D

loop_
_atom_site_aniso_label
_atom_site_aniso_U_11
_atom_site_aniso_U_22
_atom_site_aniso_U_33
_atom_site_aniso_U_23
_atom_site_aniso_U_13
_atom_site_aniso_U_12
C1 0.033(4) 0.031(3) 0.041(4) 0.002(3) 0.007(3) -0.004(3)
C2 0.029(3) 0.025(3) 0.037(3) -0.001(3) 0.004(3) -0.001(3)
C3 0.026(3) 0.030(3) 0.031(3) 0.001(3) 0.007(3) 0.003(3)
C4 0.034(4) 0.028(3) 0.031(3) 0.000(3) 0.004(3) 0.007(3)
C5 0.031(4) 0.026(3) 0.030(3) -0.002(2) 0.006(3) -0.002(3)
C6 0.033(4) 0.034(3) 0.038(4) -0.004(3) 0.008(3) 0.004(3)
C7 0.040(4) 0.032(3) 0.040(4) -0.004(3) 0.009(3) -0.003(3)
C8 0.029(4) 0.034(3) 0.034(3) -0.002(3) 0.007(3) -0.001(3)
C9 0.028(4) 0.034(3) 0.040(3) -0.009(3) 0.008(3) -0.001(3)
C10 0.039(4) 0.057(5) 0.046(4) -0.019(3) 0.005(3) -0.003(3)
C11 0.053(5) 0.033(4) 0.062(5) -0.010(3) 0.011(4) 0.001(3)
C12 0.039(4) 0.045(4) 0.055(4) -0.019(3) 0.015(3) -0.005(3)
C13 0.042(4) 0.030(3) 0.035(3) -0.003(3) 0.012(3) 0.003(3)
C14 0.028(3) 0.028(3) 0.034(3) -0.002(3) 0.007(3) 0.002(3)
C15 0.027(3) 0.029(3) 0.033(3) -0.002(3) 0.008(3) 0.000(3)
C16 0.042(4) 0.026(3) 0.045(4) -0.007(3) 0.003(3) 0.008(3)
C17 0.032(4) 0.033(3) 0.038(4) -0.008(3) 0.008(3) -0.001(3)
C18 0.049(5) 0.043(4) 0.044(4) -0.013(3) 0.015(3) -0.005(3)
C19 0.059(5) 0.031(4) 0.054(4) -0.010(3) 0.008(4) -0.005(3)
C20 0.041(4) 0.044(4) 0.052(4) -0.020(3) 0.005(3) 0.001(3)
C21 0.032(4) 0.032(3) 0.033(3) -0.009(3) 0.006(3) -0.003(3)
C22 0.049(4) 0.039(4) 0.036(4) -0.009(3) 0.012(3) -0.007(3)
C23 0.034(4) 0.038(4) 0.045(4) -0.009(3) 0.006(3) 0.004(3)
C24 0.035(4) 0.035(3) 0.036(3) -0.004(3) 0.005(3) 0.002(3)
Cs1 0.0357(3) 0.0478(3) 0.0427(3) 0.01158(18) 0.00671(18) -0.00362(18)
Cs2 0.0514(3) 0.0403(3) 0.0378(2) -0.00501(17) 0.00778(19) -0.00951(19)
O1 0.043(3) 0.039(3) 0.055(3) 0.017(2) 0.014(2) -0.001(2)
O2 0.030(3) 0.037(3) 0.045(3) 0.002(2) 0.011(2) 0.000(2)
O3 0.023(3) 0.044(3) 0.042(3) 0.004(2) 0.0028(19) 0.0048(19)
O4 0.040(3) 0.043(3) 0.036(2) 0.009(2) 0.006(2) 0.006(2)
O5 0.050(3) 0.036(3) 0.043(3) 0.009(2) 0.013(2) 0.000(2)
O6 0.035(3) 0.040(3) 0.046(3) -0.001(2) 0.015(2) 0.000(2)
O7 0.029(3) 0.043(3) 0.055(3) -0.010(2) 0.005(2) 0.005(2)
O8 0.058(3) 0.034(3) 0.048(3) 0.005(2) -0.008(2) 0.006(2)
O1S 0.037(3) 0.059(3) 0.043(3) -0.004(2) 0.012(2) -0.008(2)
O2S 0.041(3) 0.037(3) 0.051(3) -0.008(2) 0.006(2) 0.001(2)
O3S 0.058(4) 0.043(3) 0.051(3) 0.000(2) 0.009(3) 0.012(3)

loop_
_atom_type_symbol
_atom_type_description
_atom_type_scat_dispersion_real
_atom_type_scat_dispersion_imag
_atom_type_scat_source
C C 0.0181 0.0091 'International Tables Vol C Tables 4.2.6.8 and 6.1.1.4'
H H 0.0000 0.0000 'International Tables Vol C Tables 4.2.6.8 and 6.1.1.4'
O O 0.0492 0.0322 'International Tables Vol C Tables 4.2.6.8 and 6.1.1.4'
Cs Cs -0.7457 7.9052 'International Tables Vol C Tables 4.2.6.8 and 6.1.1.4'

loop_
_geom_angle_atom_site_label_1
_geom_angle_atom_site_label_2
_geom_angle_atom_site_label_3
_geom_angle
_geom_angle_site_symmetry_1
_geom_angle_site_symmetry_3
O1 C1 O2 120.2(6) . .
O1 C1 C2 120.5(6) . .
O2 C1 C2 119.3(5) . .
O1 C1 Cs1 51.3(3) . .
O2 C1 Cs1 69.2(3) . .
C2 C1 Cs1 168.8(4) . .
C1 C2 C3 116.1(5) . .
C1 C2 C9 111.5(5) . .
C3 C2 C9 114.8(5) . .
C1 C2 H2 104.2 . .
C3 C2 H2 104.2 . .
C9 C2 H2 104.2 . .
C4 C3 C2 114.6(5) . .
C4 C3 C5 111.6(5) . .
C2 C3 C5 115.7(5) . .
C4 C3 H3 104.5 . .
C2 C3 H3 104.5 . .
C5 C3 H3 104.5 . .
O4 C4 O3 122.3(6) . .
O4 C4 C3 119.8(6) . .
O3 C4 C3 117.8(5) . .
C6 C5 C8 109.4(5) . .
C6 C5 C7 108.2(5) . .
C8 C5 C7 107.2(5) . .
C6 C5 C3 114.6(5) . .
C8 C5 C3 109.8(5) . .
C7 C5 C3 107.3(5) . .
C5 C6 H6A 109.5 . .
C5 C6 H6B 109.5 . .
H6A C6 H6B 109.5 . .
C5 C6 H6C 109.5 . .
H6A C6 H6C 109.5 . .
H6B C6 H6C 109.5 . .
C5 C7 H7A 109.5 . .
C5 C7 H7B 109.5 . .
H7A C7 H7B 109.5 . .
C5 C7 H7C 109.5 . .
H7A C7 H7C 109.5 . .
H7B C7 H7C 109.5 . .
C5 C8 H8A 109.5 . .
C5 C8 H8B 109.5 . .
H8A C8 H8B 109.5 . .
C5 C8 H8C 109.5 . .
H8A C8 H8C 109.5 . .
H8B C8 H8C 109.5 . .
C12 C9 C10 109.5(6) . .
C12 C9 C11 108.0(6) . .
C10 C9 C11 107.3(6) . .
C12 C9 C2 109.9(5) . .
C10 C9 C2 114.4(5) . .
C11 C9 C2 107.6(5) . .
C9 C10 H10A 109.5 . .
C9 C10 H10B 109.5 . .
H10A C10 H10B 109.5 . .
C9 C10 H10C 109.5 . .
H10A C10 H10C 109.5 . .
H10B C10 H10C 109.5 . .
C9 C11 H11A 109.5 . .
C9 C11 H11B 109.5 . .
H11A C11 H11B 109.5 . .
C9 C11 H11C 109.5 . .
H11A C11 H11C 109.5 . .
H11B C11 H11C 109.5 . .
C9 C12 H12A 109.5 . .
C9 C12 H12B 109.5 . .
H12A C12 H12B 109.5 . .
C9 C12 H12C 109.5 . .
H12A C12 H12C 109.5 . .
H12B C12 H12C 109.5 . .
O5 C13 O6 121.2(6) . .
O5 C13 C14 120.0(6) . .
O6 C13 C14 118.7(6) . .
O5 C13 Cs2 52.6(3) . .
O6 C13 Cs2 72.3(4) . .
C14 C13 Cs2 156.2(4) . .
C13 C14 C15 116.3(5) . .
C13 C14 C21 110.9(5) . .
C15 C14 C21 115.3(5) . .
C13 C14 H14 104.2 . .
C15 C14 H14 104.2 . .
C21 C14 H14 104.2 . .
C16 C15 C14 114.3(5) . .
C16 C15 C17 111.9(5) . .
C14 C15 C17 114.6(5) . .
C16 C15 H15 104.9 . .
C14 C15 H15 104.9 . .
C17 C15 H15 104.9 . .
O8 C16 O7 122.3(6) . .
O8 C16 C15 118.7(6) . .
O7 C16 C15 119.0(6) . .
O8 C16 Cs1 49.1(3) . 4_565
O7 C16 Cs1 91.1(4) . 4_565
C15 C16 Cs1 132.3(4) . 4_565
C20 C17 C18 109.6(6) . .
C20 C17 C19 107.7(6) . .
C18 C17 C19 107.4(6) . .
C20 C17 C15 110.0(5) . .
C18 C17 C15 115.0(5) . .
C19 C17 C15 106.9(5) . .
C17 C18 H18A 109.5 . .
C17 C18 H18B 109.5 . .
H18A C18 H18B 109.5 . .
C17 C18 H18C 109.5 . .
H18A C18 H18C 109.5 . .
H18B C18 H18C 109.5 . .
C17 C19 H19A 109.5 . .
C17 C19 H19B 109.5 . .
H19A C19 H19B 109.5 . .
C17 C19 H19C 109.5 . .
H19A C19 H19C 109.5 . .
H19B C19 H19C 109.5 . .
C17 C20 H20A 109.5 . .
C17 C20 H20B 109.5 . .
H20A C20 H20B 109.5 . .
C17 C20 H20C 109.5 . .
H20A C20 H20C 109.5 . .
H20B C20 H20C 109.5 . .
C24 C21 C23 109.0(5) . .
C24 C21 C22 108.4(5) . .
C23 C21 C22 107.1(6) . .
C24 C21 C14 114.3(5) . .
C23 C21 C14 108.3(5) . .
C22 C21 C14 109.6(5) . .
C21 C22 H22A 109.5 . .
C21 C22 H22B 109.5 . .
H22A C22 H22B 109.5 . .
C21 C22 H22C 109.5 . .
H22A C22 H22C 109.5 . .
H22B C22 H22C 109.5 . .
C21 C23 H23A 109.5 . .
C21 C23 H23B 109.5 . .
H23A C23 H23B 109.5 . .
C21 C23 H23C 109.5 . .
H23A C23 H23C 109.5 . .
H23B C23 H23C 109.5 . .
C21 C24 H24A 109.5 . .
C21 C24 H24B 109.5 . .
H24A C24 H24B 109.5 . .
C21 C24 H24C 109.5 . .
H24A C24 H24C 109.5 . .
H24B C24 H24C 109.5 . .
O5 Cs1 O1S 102.06(13) . .
O5 Cs1 O1 127.19(12) . .
O1S Cs1 O1 103.34(13) . .
O5 Cs1 O1S 81.74(13) . 3_556
O1S Cs1 O1S 72.51(14) . 3_556
O1 Cs1 O1S 150.32(13) . 3_556
O5 Cs1 O8 134.41(13) . 4_666
O1S Cs1 O8 84.77(12) . 4_666
O1 Cs1 O8 93.47(13) . 4_666
O1S Cs1 O8 57.13(13) 3_556 4_666
O5 Cs1 O2 88.52(11) . .
O1S Cs1 O2 118.51(11) . .
O1 Cs1 O2 38.71(11) . .
O1S Cs1 O2 166.83(12) 3_556 .
O8 Cs1 O2 127.91(12) 4_666 .
O5 Cs1 C1 109.04(14) . .
O1S Cs1 C1 110.34(14) . .
O1 Cs1 C1 18.16(13) . .
O1S Cs1 C1 167.39(14) 3_556 .
O8 Cs1 C1 110.43(14) 4_666 .
O2 Cs1 C1 20.63(12) . .
O5 Cs1 C16 123.85(15) . 4_666
O1S Cs1 C16 101.03(13) . 4_666
O1 Cs1 C16 95.31(14) . 4_666
O1S Cs1 C16 58.10(14) 3_556 4_666
O8 Cs1 C16 17.28(13) 4_666 4_666
O2 Cs1 C16 122.38(12) . 4_666
C1 Cs1 C16 109.48(15) . 4_666
O5 Cs1 Cs2 151.54(9) . 3_556
O1S Cs1 Cs2 53.02(10) . 3_556
O1 Cs1 Cs2 76.94(9) . 3_556
O1S Cs1 Cs2 77.62(10) 3_556 3_556
O8 Cs1 Cs2 42.14(9) 4_666 3_556
O2 Cs1 Cs2 114.44(8) . 3_556
C1 Cs1 Cs2 94.19(10) . 3_556
C16 Cs1 Cs2 58.83(11) 4_666 3_556
O5 Cs1 Cs2 37.35(9) . .
O1S Cs1 Cs2 74.60(10) . .
O1 Cs1 Cs2 159.46(9) . .
O1S Cs1 Cs2 49.41(9) 3_556 .
O8 Cs1 Cs2 106.54(10) 4_666 .
O2 Cs1 Cs2 123.84(8) . .
C1 Cs1 Cs2 142.98(10) . .
C16 Cs1 Cs2 105.17(11) 4_666 .
Cs2 Cs1 Cs2 114.984(11) 3_556 .
O5 Cs1 Cs1 92.06(9) . 3_556
O1S Cs1 Cs1 37.11(9) . 3_556
O1 Cs1 Cs1 133.61(9) . 3_556
O1S Cs1 Cs1 35.40(9) 3_556 3_556
O8 Cs1 Cs1 66.51(9) 4_666 3_556
O2 Cs1 Cs1 154.93(7) . 3_556
C1 Cs1 Cs1 145.93(10) . 3_556
C16 Cs1 Cs1 77.41(9) 4_666 3_556
Cs2 Cs1 Cs1 59.937(11) 3_556 3_556
Cs2 Cs1 Cs1 55.047(10) . 3_556
O5 Cs1 H1OA 113.6(11) . .
O1S Cs1 H1OA 16.1(8) . .
O1 Cs1 H1OA 87.3(8) . .
O1S Cs1 H1OA 85.9(10) 3_556 .
O8 Cs1 H1OA 84.5(13) 4_666 .
O2 Cs1 H1OA 106.2(10) . .
C1 Cs1 H1OA 95.3(8) . .
C16 Cs1 H1OA 101.8(13) 4_666 .
Cs2 Cs1 H1OA 46.0(13) 3_556 .
Cs2 Cs1 H1OA 90.0(8) . .
Cs1 Cs1 H1OA 51.0(9) 3_556 .
O5 Cs2 O8 92.28(13) . 2_445
O5 Cs2 O3S 126.16(13) . .
O8 Cs2 O3S 129.38(14) 2_445 .
O5 Cs2 O4 102.81(12) . 4_566
O8 Cs2 O4 112.25(13) 2_445 4_566
O3S Cs2 O4 91.82(13) . 4_566
O5 Cs2 O2S 145.68(13) . .
O8 Cs2 O2S 77.11(13) 2_445 .
O3S Cs2 O2S 52.41(13) . .
O4 Cs2 O2S 111.44(12) 4_566 .
O5 Cs2 O6 39.32(12) . .
O8 Cs2 O6 110.94(12) 2_445 .
O3S Cs2 O6 89.30(12) . .
O4 Cs2 O6 122.03(11) 4_566 .
O2S Cs2 O6 114.40(12) . .
O5 Cs2 C13 18.89(14) . .
O8 Cs2 C13 98.19(14) 2_445 .
O3S Cs2 C13 110.25(15) . .
O4 Cs2 C13 116.30(13) 4_566 .
O2S Cs2 C13 129.70(14) . .
O6 Cs2 C13 21.17(13) . .
O5 Cs2 O1S 73.50(12) . 3_556
O8 Cs2 O1S 77.51(12) 2_445 3_556
O3S Cs2 O1S 138.81(12) . 3_556
O4 Cs2 O1S 46.99(12) 4_566 3_556
O2S Cs2 O1S 133.28(12) . 3_556
O6 Cs2 O1S 111.12(11) . 3_556
C13 Cs2 O1S 92.32(14) . 3_556
O5 Cs2 Cs1 101.07(9) . 3_556
O8 Cs2 Cs1 44.73(9) 2_445 3_556
O3S Cs2 Cs1 132.04(10) . 3_556
O4 Cs2 Cs1 67.53(9) 4_566 3_556
O2S Cs2 Cs1 94.07(9) . 3_556
O6 Cs2 Cs1 138.58(8) . 3_556
C13 Cs2 Cs1 117.71(11) . 3_556
O1S Cs2 Cs1 42.00(8) 3_556 3_556
O5 Cs2 Cs1 36.43(9) . .
O8 Cs2 Cs1 70.73(10) 2_445 .
O3S Cs2 Cs1 158.92(10) . .
O4 Cs2 Cs1 84.14(9) 4_566 .
O2S Cs2 Cs1 147.70(9) . .
O6 Cs2 Cs1 75.60(8) . .
C13 Cs2 Cs1 54.60(11) . .
O1S Cs2 Cs1 41.48(8) 3_556 .
Cs1 Cs2 Cs1 65.016(11) 3_556 .
O5 Cs2 H3OA 131.8(19) . .
O8 Cs2 H3OA 134.7(19) 2_445 .
O3S Cs2 H3OA 19.4(4) . .
O4 Cs2 H3OA 72.6(5) 4_566 .
O2S Cs2 H3OA 60.6(16) . .
O6 Cs2 H3OA 101.4(15) . .
C13 Cs2 H3OA 120.6(17) . .
O1S Cs2 H3OA 119.6(5) 3_556 .
Cs1 Cs2 H3OA 119.1(13) 3_556 .
Cs1 Cs2 H3OA 150.6(14) . .
O5 Cs2 H2OA 142.1(9) . .
O8 Cs2 H2OA 95.2(5) 2_445 .
O3S Cs2 H2OA 34.1(4) . .
O4 Cs2 H2OA 108.4(9) 4_566 .
O2S Cs2 H2OA 18.6(4) . .
O6 Cs2 H2OA 104.1(8) . .
C13 Cs2 H2OA 123.3(9) . .
O1S Cs2 H2OA 144.3(8) 3_556 .
Cs1 Cs2 H2OA 110.3(6) 3_556 .
Cs1 Cs2 H2OA 164.3(7) . .
H3OA Cs2 H2OA 45.2(15) . .
C1 O1 Cs1 110.5(4) . .
C1 O2 Cs1 90.1(4) . .
C1 O2 H2O 107(4) . .
Cs1 O2 H2O 162(4) . .
C4 O3 H2O 110(3) . .
C4 O4 Cs2 131.9(4) . 4_665
C13 O5 Cs1 140.7(4) . .
C13 O5 Cs2 108.5(4) . .
Cs1 O5 Cs2 106.22(14) . .
C13 O6 Cs2 86.6(4) . .
C13 O6 H6O 110(5) . .
Cs2 O6 H6O 161(5) . .
C16 O8 Cs2 148.4(5) . 2_455
C16 O8 Cs1 113.7(4) . 4_565
Cs2 O8 Cs1 93.12(13) 2_455 4_565
Cs1 O1S Cs1 107.49(14) . 3_556
Cs1 O1S Cs2 84.98(11) . 3_556
Cs1 O1S Cs2 89.11(12) 3_556 3_556
Cs1 O1S H1OA 106(5) . .
Cs1 O1S H1OA 132(5) 3_556 .
Cs2 O1S H1OA 61(5) 3_556 .
Cs1 O1S H1OB 129(5) . .
Cs1 O1S H1OB 71(5) 3_556 .
Cs2 O1S H1OB 143(5) 3_556 .
H1OA O1S H1OB 111(7) . .
Cs2 O2S H2OB 167(6) . .
Cs2 O2S H2OA 80(3) . .
H2OB O2S H2OA 113(6) . .
Cs2 O3S H3OA 77(6) . .
Cs2 O3S H3OB 156(7) . .
H3OA O3S H3OB 121(9) . .

loop_
_geom_bond_atom_site_label_1
_geom_bond_atom_site_label_2
_geom_bond_distance
_geom_bond_site_symmetry_2
C1 O1 1.220(8) .
C1 O2 1.292(8) .
C1 C2 1.533(9) .
C1 Cs1 3.666(6) .
C2 C3 1.560(8) .
C2 C9 1.577(8) .
C2 H2 1.0000 .
C3 C4 1.528(9) .
C3 C5 1.576(8) .
C3 H3 1.0000 .
C4 O4 1.241(8) .
C4 O3 1.287(8) .
C5 C6 1.523(9) .
C5 C8 1.525(9) .
C5 C7 1.534(9) .
C6 H6A 0.9800 .
C6 H6B 0.9800 .
C6 H6C 0.9800 .
C7 H7A 0.9800 .
C7 H7B 0.9800 .
C7 H7C 0.9800 .
C8 H8A 0.9800 .
C8 H8B 0.9800 .
C8 H8C 0.9800 .
C9 C12 1.520(10) .
C9 C10 1.520(9) .
C9 C11 1.537(9) .
C10 H10A 0.9800 .
C10 H10B 0.9800 .
C10 H10C 0.9800 .
C11 H11A 0.9800 .
C11 H11B 0.9800 .
C11 H11C 0.9800 .
C12 H12A 0.9800 .
C12 H12B 0.9800 .
C12 H12C 0.9800 .
C13 O5 1.224(8) .
C13 O6 1.297(8) .
C13 C14 1.521(9) .
C13 Cs2 3.585(7) .
C14 C15 1.557(8) .
C14 C21 1.574(8) .
C14 H14 1.0000 .
C15 C16 1.544(9) .
C15 C17 1.579(8) .
C15 H15 1.0000 .
C16 O8 1.248(8) .
C16 O7 1.280(9) .
C16 Cs1 3.847(7) 4_565
C17 C20 1.508(10) .
C17 C18 1.518(10) .
C17 C19 1.539(9) .
C18 H18A 0.9800 .
C18 H18B 0.9800 .
C18 H18C 0.9800 .
C19 H19A 0.9800 .
C19 H19B 0.9800 .
C19 H19C 0.9800 .
C20 H20A 0.9800 .
C20 H20B 0.9800 .
C20 H20C 0.9800 .
C21 C24 1.525(9) .
C21 C23 1.526(9) .
C21 C22 1.528(9) .
C22 H22A 0.9800 .
C22 H22B 0.9800 .
C22 H22C 0.9800 .
C23 H23A 0.9800 .
C23 H23B 0.9800 .
C23 H23C 0.9800 .
C24 H24A 0.9800 .
C24 H24B 0.9800 .
C24 H24C 0.9800 .
Cs1 O5 2.939(5) .
Cs1 O1S 3.024(5) .
Cs1 O1 3.056(5) .
Cs1 O1S 3.149(5) 3_556
Cs1 O8 3.173(5) 4_666
Cs1 O2 3.428(5) .
Cs1 C16 3.847(7) 4_666
Cs1 Cs2 4.5014(6) 3_556
Cs1 Cs2 4.7533(7) .
Cs1 Cs1 4.9781(8) 3_556
Cs1 H1OA 3.42(7) .
Cs2 O5 3.004(5) .
Cs2 O8 3.025(5) 2_445
Cs2 O3S 3.037(6) .
Cs2 O4 3.068(4) 4_566
Cs2 O2S 3.143(5) .
Cs2 O6 3.420(5) .
Cs2 O1S 3.610(5) 3_556
Cs2 Cs1 4.5014(6) 3_556
Cs2 H3OA 2.98(10) .
Cs2 H2OA 3.14(5) .
O2 H2O 1.00(8) .
O3 H2O 1.42(8) .
O4 Cs2 3.068(4) 4_665
O6 H6O 0.94(9) .
O8 Cs2 3.025(5) 2_455
O8 Cs1 3.173(5) 4_565
O1S Cs1 3.149(5) 3_556
O1S Cs2 3.610(5) 3_556
O1S H1OA 0.98(2) .
O1S H1OB 0.98(2) .
O2S H2OB 1.00(2) .
O2S H2OA 1.01(2) .
O3S H3OA 1.01(2) .
O3S H3OB 1.01(2) .

loop_
_geom_hbond_atom_site_label_D
_geom_hbond_atom_site_label_H
_geom_hbond_atom_site_label_A
_geom_hbond_distance_DH
_geom_hbond_distance_HA
_geom_hbond_distance_DA
_geom_hbond_angle_DHA
_geom_hbond_site_symmetry_A
O2 H2O O3 1.00(8) 1.42(8) 2.414(6) 175(7) .
O6 H6O O7 0.94(9) 1.49(10) 2.432(7) 178(9) .
O3S H3OA O2S 1.01(2) 1.85(6) 2.736(7) 145(8) 3_456
O1S H1OA O4 0.98(2) 1.74(3) 2.708(7) 168(7) 2_545
O2S H2OB O3 1.00(2) 1.79(4) 2.734(6) 157(8) 2_445
O3S H3OB O1 1.01(2) 1.69(3) 2.685(7) 168(11) 1_455
O2S H2OA O3S 1.01(2) 1.81(3) 2.730(7) 148(4) .
O1S H1OB O7 0.98(2) 2.14(4) 3.079(7) 160(8) 2_445
O1S H1OB O8 0.98(2) 2.23(6) 3.023(7) 137(7) 2_445

loop_
_geom_torsion_atom_site_label_1
_geom_torsion_atom_site_label_2
_geom_torsion_atom_site_label_3
_geom_torsion_atom_site_label_4
_geom_torsion
_geom_torsion_site_symmetry_1
_geom_torsion_site_symmetry_4
O1 C1 C2 C3 -132.8(6) . .
O2 C1 C2 C3 48.4(8) . .
Cs1 C1 C2 C3 -173.7(18) . .
O1 C1 C2 C9 93.1(7) . .
O2 C1 C2 C9 -85.7(7) . .
Cs1 C1 C2 C9 52(2) . .
C1 C2 C3 C4 -71.1(7) . .
C9 C2 C3 C4 61.5(7) . .
C1 C2 C3 C5 61.0(7) . .
C9 C2 C3 C5 -166.4(5) . .
C2 C3 C4 O4 -129.2(6) . .
C5 C3 C4 O4 96.8(7) . .
C2 C3 C4 O3 52.4(7) . .
C5 C3 C4 O3 -81.6(7) . .
C4 C3 C5 C6 59.0(7) . .
C2 C3 C5 C6 -74.5(7) . .
C4 C3 C5 C8 -177.4(5) . .
C2 C3 C5 C8 49.1(7) . .
C4 C3 C5 C7 -61.2(7) . .
C2 C3 C5 C7 165.3(5) . .
C1 C2 C9 C12 -178.3(5) . .
C3 C2 C9 C12 47.0(7) . .
C1 C2 C9 C10 58.1(7) . .
C3 C2 C9 C10 -76.6(7) . .
C1 C2 C9 C11 -60.9(7) . .
C3 C2 C9 C11 164.3(5) . .
O5 C13 C14 C15 -132.6(6) . .
O6 C13 C14 C15 50.3(8) . .
Cs2 C13 C14 C15 162.7(8) . .
O5 C13 C14 C21 93.0(7) . .
O6 C13 C14 C21 -84.0(7) . .
Cs2 C13 C14 C21 28.4(13) . .
C13 C14 C15 C16 -71.6(7) . .
C21 C14 C15 C16 60.8(7) . .
C13 C14 C15 C17 59.4(7) . .
C21 C14 C15 C17 -168.2(5) . .
C14 C15 C16 O8 -130.9(6) . .
C17 C15 C16 O8 96.8(7) . .
C14 C15 C16 O7 50.6(8) . .
C17 C15 C16 O7 -81.8(7) . .
C14 C15 C16 Cs1 -71.6(7) . 4_565
C17 C15 C16 Cs1 156.0(4) . 4_565
C16 C15 C17 C20 -179.5(6) . .
C14 C15 C17 C20 48.3(7) . .
C16 C15 C17 C18 56.2(7) . .
C14 C15 C17 C18 -76.0(7) . .
C16 C15 C17 C19 -62.8(7) . .
C14 C15 C17 C19 165.0(6) . .
C13 C14 C21 C24 57.5(7) . .
C15 C14 C21 C24 -77.4(7) . .
C13 C14 C21 C23 -64.2(7) . .
C15 C14 C21 C23 160.9(5) . .
C13 C14 C21 C22 179.3(5) . .
C15 C14 C21 C22 44.4(7) . .
O1 C1 Cs1 O5 178.6(4) . .
O2 C1 Cs1 O5 6.1(4) . .
C2 C1 Cs1 O5 -135(2) . .
O1 C1 Cs1 O1S -70.1(4) . .
O2 C1 Cs1 O1S 117.4(3) . .
C2 C1 Cs1 O1S -24(2) . .
O2 C1 Cs1 O1 -172.5(7) . .
C2 C1 Cs1 O1 46(2) . .
O1 C1 Cs1 O1S 30.8(9) . 3_556
O2 C1 Cs1 O1S -141.7(6) . 3_556
C2 C1 Cs1 O1S 77(2) . 3_556
O1 C1 Cs1 O8 21.9(5) . 4_666
O2 C1 Cs1 O8 -150.6(3) . 4_666
C2 C1 Cs1 O8 68(2) . 4_666
O1 C1 Cs1 O2 172.5(7) . .
C2 C1 Cs1 O2 -141(2) . .
O1 C1 Cs1 C16 40.2(5) . 4_666
O2 C1 Cs1 C16 -132.3(3) . 4_666
C2 C1 Cs1 C16 87(2) . 4_666
O1 C1 Cs1 Cs2 -18.1(4) . 3_556
O2 C1 Cs1 Cs2 169.4(3) . 3_556
C2 C1 Cs1 Cs2 28(2) . 3_556
O1 C1 Cs1 Cs2 -161.3(3) . .
O2 C1 Cs1 Cs2 26.2(4) . .
C2 C1 Cs1 Cs2 -115(2) . .
O1 C1 Cs1 Cs1 -56.1(5) . 3_556
O2 C1 Cs1 Cs1 131.4(3) . 3_556
C2 C1 Cs1 Cs1 -10(2) . 3_556
O6 C13 Cs2 O5 -158.3(6) . .
C14 C13 Cs2 O5 80.1(11) . .
O5 C13 Cs2 O8 -72.8(4) . 2_445
O6 C13 Cs2 O8 128.9(3) . 2_445
C14 C13 Cs2 O8 7.3(11) . 2_445
O5 C13 Cs2 O3S 149.8(4) . .
O6 C13 Cs2 O3S -8.5(4) . .
C14 C13 Cs2 O3S -130.1(11) . .
O5 C13 Cs2 O4 47.1(4) . 4_566
O6 C13 Cs2 O4 -111.2(3) . 4_566
C14 C13 Cs2 O4 127.2(10) . 4_566
O5 C13 Cs2 O2S -152.8(4) . .
O6 C13 Cs2 O2S 48.9(4) . .
C14 C13 Cs2 O2S -72.7(11) . .
O5 C13 Cs2 O6 158.3(6) . .
C14 C13 Cs2 O6 -121.6(12) . .
O5 C13 Cs2 O1S 5.0(4) . 3_556
O6 C13 Cs2 O1S -153.4(3) . 3_556
C14 C13 Cs2 O1S 85.0(11) . 3_556
O5 C13 Cs2 Cs1 -30.1(4) . 3_556
O6 C13 Cs2 Cs1 171.6(3) . 3_556
C14 C13 Cs2 Cs1 50.0(11) . 3_556
O5 C13 Cs2 Cs1 -13.5(3) . .
O6 C13 Cs2 Cs1 -171.8(4) . .
C14 C13 Cs2 Cs1 66.6(11) . .
O1S Cs1 Cs2 O5 -135.89(17) . .
O1 Cs1 Cs2 O5 -48.9(3) . .
O1S Cs1 Cs2 O5 144.16(19) 3_556 .
O8 Cs1 Cs2 O5 144.50(17) 4_666 .
O2 Cs1 Cs2 O5 -21.61(17) . .
C1 Cs1 Cs2 O5 -32.4(2) . .
C16 Cs1 Cs2 O5 126.58(18) 4_666 .
Cs2 Cs1 Cs2 O5 -171.14(15) 3_556 .
Cs1 Cs1 Cs2 O5 -171.14(15) 3_556 .
O5 Cs1 Cs2 O8 123.00(18) . 2_445
O1S Cs1 Cs2 O8 -12.89(13) . 2_445
O1 Cs1 Cs2 O8 74.1(3) . 2_445
O1S Cs1 Cs2 O8 -92.84(15) 3_556 2_445
O8 Cs1 Cs2 O8 -92.50(13) 4_666 2_445
O2 Cs1 Cs2 O8 101.40(13) . 2_445
C1 Cs1 Cs2 O8 90.61(19) . 2_445
C16 Cs1 Cs2 O8 -110.41(14) 4_666 2_445
Cs2 Cs1 Cs2 O8 -48.14(10) 3_556 2_445
Cs1 Cs1 Cs2 O8 -48.14(10) 3_556 2_445
O5 Cs1 Cs2 O3S -41.2(3) . .
O1S Cs1 Cs2 O3S -177.1(3) . .
O1 Cs1 Cs2 O3S -90.1(4) . .
O1S Cs1 Cs2 O3S 103.0(3) 3_556 .
O8 Cs1 Cs2 O3S 103.3(3) 4_666 .
O2 Cs1 Cs2 O3S -62.8(3) . .
C1 Cs1 Cs2 O3S -73.6(3) . .
C16 Cs1 Cs2 O3S 85.4(3) 4_666 .
Cs2 Cs1 Cs2 O3S 147.7(3) 3_556 .
Cs1 Cs1 Cs2 O3S 147.7(3) 3_556 .
O5 Cs1 Cs2 O4 -120.95(17) . 4_566
O1S Cs1 Cs2 O4 103.15(13) . 4_566
O1 Cs1 Cs2 O4 -169.9(3) . 4_566
O1S Cs1 Cs2 O4 23.20(15) 3_556 4_566
O8 Cs1 Cs2 O4 23.55(12) 4_666 4_566
O2 Cs1 Cs2 O4 -142.56(12) . 4_566
C1 Cs1 Cs2 O4 -153.35(19) . 4_566
C16 Cs1 Cs2 O4 5.63(13) 4_666 4_566
Cs2 Cs1 Cs2 O4 67.91(9) 3_556 4_566
Cs1 Cs1 Cs2 O4 67.91(9) 3_556 4_566
O5 Cs1 Cs2 O2S 117.3(2) . .
O1S Cs1 Cs2 O2S -18.55(19) . .
O1 Cs1 Cs2 O2S 68.4(3) . .
O1S Cs1 Cs2 O2S -98.5(2) 3_556 .
O8 Cs1 Cs2 O2S -98.15(19) 4_666 .
O2 Cs1 Cs2 O2S 95.74(19) . .
C1 Cs1 Cs2 O2S 84.9(2) . .
C16 Cs1 Cs2 O2S -116.07(19) 4_666 .
Cs2 Cs1 Cs2 O2S -53.79(16) 3_556 .
Cs1 Cs1 Cs2 O2S -53.79(16) 3_556 .
O5 Cs1 Cs2 O6 4.28(16) . .
O1S Cs1 Cs2 O6 -131.62(12) . .
O1 Cs1 Cs2 O6 -44.7(3) . .
O1S Cs1 Cs2 O6 148.43(14) 3_556 .
O8 Cs1 Cs2 O6 148.78(12) 4_666 .
O2 Cs1 Cs2 O6 -17.33(12) . .
C1 Cs1 Cs2 O6 -28.12(18) . .
C16 Cs1 Cs2 O6 130.86(13) 4_666 .
Cs2 Cs1 Cs2 O6 -166.86(8) 3_556 .
Cs1 Cs1 Cs2 O6 -166.86(8) 3_556 .
O5 Cs1 Cs2 C13 7.31(19) . .
O1S Cs1 Cs2 C13 -128.58(15) . .
O1 Cs1 Cs2 C13 -41.6(3) . .
O1S Cs1 Cs2 C13 151.47(17) 3_556 .
O8 Cs1 Cs2 C13 151.81(15) 4_666 .
O2 Cs1 Cs2 C13 -14.29(15) . .
C1 Cs1 Cs2 C13 -25.1(2) . .
C16 Cs1 Cs2 C13 133.90(16) 4_666 .
Cs2 Cs1 Cs2 C13 -163.83(12) 3_556 .
Cs1 Cs1 Cs2 C13 -163.83(12) 3_556 .
O5 Cs1 Cs2 O1S -144.16(19) . 3_556
O1S Cs1 Cs2 O1S 79.95(16) . 3_556
O1 Cs1 Cs2 O1S 166.9(3) . 3_556
O8 Cs1 Cs2 O1S 0.34(15) 4_666 3_556
O2 Cs1 Cs2 O1S -165.76(15) . 3_556
C1 Cs1 Cs2 O1S -176.6(2) . 3_556
C16 Cs1 Cs2 O1S -17.57(16) 4_666 3_556
Cs2 Cs1 Cs2 O1S 44.70(12) 3_556 3_556
Cs1 Cs1 Cs2 O1S 44.70(12) 3_556 3_556
O5 Cs1 Cs2 Cs1 171.14(15) . 3_556
O1S Cs1 Cs2 Cs1 35.25(9) . 3_556
O1 Cs1 Cs2 Cs1 122.2(3) . 3_556
O1S Cs1 Cs2 Cs1 -44.70(12) 3_556 3_556
O8 Cs1 Cs2 Cs1 -44.36(9) 4_666 3_556
O2 Cs1 Cs2 Cs1 149.53(9) . 3_556
C1 Cs1 Cs2 Cs1 138.74(17) . 3_556
C16 Cs1 Cs2 Cs1 -62.28(10) 4_666 3_556
Cs2 Cs1 Cs2 Cs1 0.0 3_556 3_556
O2 C1 O1 Cs1 8.1(7) . .
C2 C1 O1 Cs1 -170.6(4) . .
O5 Cs1 O1 C1 -1.7(5) . .
O1S Cs1 O1 C1 115.0(4) . .
O1S Cs1 O1 C1 -167.0(4) 3_556 .
O8 Cs1 O1 C1 -159.5(4) 4_666 .
O2 Cs1 O1 C1 -4.2(4) . .
C16 Cs1 O1 C1 -142.3(4) 4_666 .
Cs2 Cs1 O1 C1 161.4(4) 3_556 .
Cs2 Cs1 O1 C1 33.4(6) . .
Cs1 Cs1 O1 C1 140.1(4) 3_556 .
O1 C1 O2 Cs1 -6.8(6) . .
C2 C1 O2 Cs1 172.0(5) . .
O5 Cs1 O2 C1 -174.3(4) . .
O1S Cs1 O2 C1 -71.3(4) . .
O1 Cs1 O2 C1 3.7(3) . .
O1S Cs1 O2 C1 143.6(5) 3_556 .
O8 Cs1 O2 C1 35.6(4) 4_666 .
C16 Cs1 O2 C1 55.7(4) 4_666 .
Cs2 Cs1 O2 C1 -11.7(4) 3_556 .
Cs2 Cs1 O2 C1 -161.3(3) . .
Cs1 Cs1 O2 C1 -82.6(4) 3_556 .
O3 C4 O4 Cs2 -63.6(8) . 4_665
C3 C4 O4 Cs2 118.0(5) . 4_665
O6 C13 O5 Cs1 175.2(4) . .
C14 C13 O5 Cs1 -1.8(10) . .
Cs2 C13 O5 Cs1 150.9(7) . .
O6 C13 O5 Cs2 24.3(7) . .
C14 C13 O5 Cs2 -152.7(4) . .
O1S Cs1 O5 C13 -108.0(6) . .
O1 Cs1 O5 C13 9.3(7) . .
O1S Cs1 O5 C13 -178.0(6) 3_556 .
O8 Cs1 O5 C13 157.5(6) 4_666 .
O2 Cs1 O5 C13 10.9(6) . .
C1 Cs1 O5 C13 8.7(7) . .
C16 Cs1 O5 C13 139.8(6) 4_666 .
Cs2 Cs1 O5 C13 -134.3(6) 3_556 .
Cs2 Cs1 O5 C13 -151.3(7) . .
Cs1 Cs1 O5 C13 -144.0(6) 3_556 .
O1S Cs1 O5 Cs2 43.32(16) . .
O1 Cs1 O5 Cs2 160.60(13) . .
O1S Cs1 O5 Cs2 -26.70(14) 3_556 .
O8 Cs1 O5 Cs2 -51.2(2) 4_666 .
O2 Cs1 O5 Cs2 162.18(14) . .
C1 Cs1 O5 Cs2 160.05(14) . .
C16 Cs1 O5 Cs2 -68.94(19) 4_666 .
Cs2 Cs1 O5 Cs2 17.0(3) 3_556 .
Cs1 Cs1 O5 Cs2 7.26(12) 3_556 .
O8 Cs2 O5 C13 108.9(4) 2_445 .
O3S Cs2 O5 C13 -35.7(4) . .
O4 Cs2 O5 C13 -137.7(4) 4_566 .
O2S Cs2 O5 C13 38.6(5) . .
O6 Cs2 O5 C13 -12.2(4) . .
O1S Cs2 O5 C13 -174.8(4) 3_556 .
Cs1 Cs2 O5 C13 153.1(4) 3_556 .
Cs1 Cs2 O5 C13 161.3(5) . .
O8 Cs2 O5 Cs1 -52.40(15) 2_445 .
O3S Cs2 O5 Cs1 162.95(14) . .
O4 Cs2 O5 Cs1 61.03(16) 4_566 .
O2S Cs2 O5 Cs1 -122.7(2) . .
O6 Cs2 O5 Cs1 -173.5(3) . .
C13 Cs2 O5 Cs1 -161.3(5) . .
O1S Cs2 O5 Cs1 23.86(13) 3_556 .
Cs1 Cs2 O5 Cs1 -8.18(14) 3_556 .
O5 C13 O6 Cs2 -20.1(6) . .
C14 C13 O6 Cs2 157.0(5) . .
O5 Cs2 O6 C13 10.9(3) . .
O8 Cs2 O6 C13 -55.5(4) 2_445 .
O3S Cs2 O6 C13 172.0(3) . .
O4 Cs2 O6 C13 80.3(4) 4_566 .
O2S Cs2 O6 C13 -140.5(3) . .
O1S Cs2 O6 C13 28.7(4) 3_556 .
Cs1 Cs2 O6 C13 -11.3(4) 3_556 .
Cs1 Cs2 O6 C13 6.9(3) . .
O7 C16 O8 Cs2 155.5(6) . 2_455
C15 C16 O8 Cs2 -23.0(11) . 2_455
Cs1 C16 O8 Cs2 -145.8(10) 4_565 2_455
O7 C16 O8 Cs1 -58.8(7) . 4_565
C15 C16 O8 Cs1 122.7(5) . 4_565
O5 Cs1 O1S Cs1 -77.21(16) . 3_556
O1 Cs1 O1S Cs1 149.48(14) . 3_556
O1S Cs1 O1S Cs1 0.0 3_556 3_556
O8 Cs1 O1S Cs1 57.14(16) 4_666 3_556
O2 Cs1 O1S Cs1 -172.14(11) . 3_556
C1 Cs1 O1S Cs1 167.01(14) . 3_556
C16 Cs1 O1S Cs1 51.25(18) 4_666 3_556
Cs2 Cs1 O1S Cs1 87.47(14) 3_556 3_556
Cs2 Cs1 O1S Cs1 -51.63(11) . 3_556
O5 Cs1 O1S Cs2 -164.68(10) . 3_556
O1 Cs1 O1S Cs2 62.01(12) . 3_556
O1S Cs1 O1S Cs2 -87.47(14) 3_556 3_556
O8 Cs1 O1S Cs2 -30.33(12) 4_666 3_556
O2 Cs1 O1S Cs2 100.39(11) . 3_556
C1 Cs1 O1S Cs2 79.54(14) . 3_556
C16 Cs1 O1S Cs2 -36.22(14) 4_666 3_556
Cs2 Cs1 O1S Cs2 -139.10(9) . 3_556
Cs1 Cs1 O1S Cs2 -87.47(14) 3_556 3_556
